data_4118455
loop_
_publ_author_name
'Ba L. Tran'
'Balazs Pinter'
'Adam J. Nichols'
'Felicia T. Konopka'
'Rick Thompson'
'Chun-Hsing Chen'
'J. Krzystek'
'Andrew Ozarowski'
'Joshua Telser'
'Mu-Hyun Baik'
'Karsten Meyer'
'Daniel J. Mindiola'

_publ_section_title
;
 A Planar Three-Coordinate Vanadium(II) Complex and the Study of Terminal
 Vanadium Nitrides from N2: A Kinetic or Thermodynamic Impediment to N-N
 Bond Cleavage?
;
_journal_name_full 'Journal of the American Chemical Society'
_journal_page_first 13035
_journal_page_last 13045
_journal_paper_doi 10.1021/ja303360v
_journal_volume 134
_journal_year 2012
_chemical_formula_moiety 'C41 H58 N3 O V, 0.5 C4 H10 O'
_chemical_formula_sum 'C43 H63 N3 O1.5 V'
_chemical_formula_weight 696.90
_chemical_name_systematic
; 
 ? 
;
_space_group_IT_number 14
_symmetry_cell_setting monoclinic
_symmetry_space_group_name_Hall '-P 2ybc'
_symmetry_space_group_name_H-M 'P 1 21/c 1'
_atom_sites_solution_hydrogens geom
_atom_sites_solution_primary direct
_atom_sites_solution_secondary difmap
_audit_creation_method SHELXL-97
_cell_angle_alpha 90.00
_cell_angle_beta 102.000(7)
_cell_angle_gamma 90.00
_cell_formula_units_Z 4
_cell_length_a 12.521(6)
_cell_length_b 15.079(7)
_cell_length_c 22.635(10)
_cell_measurement_reflns_used 1059
_cell_measurement_temperature 150(2)
_cell_measurement_theta_max 18.56
_cell_measurement_theta_min 2.59
_cell_volume 4180(3)
_computing_cell_refinement 'APEX II v2010.11.3 (Bruker, 2010)'
_computing_data_collection 'APEX II v2010.11.3 (Bruker, 2010)'
_computing_data_reduction 'APEX II v2010.11.3 (Bruker, 2010)'
_computing_molecular_graphics 'SHELXTL (Bruker, 2010)'
_computing_publication_material 'SHELXTL (Bruker, 2010)'
_computing_structure_refinement 'SHELXL-97 (Sheldrick, 2010)'
_computing_structure_solution 'SIR-2004 (Burla et al., 2005)'
_diffrn_ambient_temperature 150(2)
_diffrn_detector 'CCD area detector'
_diffrn_detector_area_resol_mean 83.33
_diffrn_detector_type 'Bruker APEXII'
_diffrn_measured_fraction_theta_full 0.981
_diffrn_measured_fraction_theta_max 0.981
_diffrn_measurement_details '0.50 degree frames measured for 60 seconds each'
_diffrn_measurement_device 'APEX Kappa Duo'
_diffrn_measurement_device_type Kappa
_diffrn_measurement_method 'omega and phi scans'
_diffrn_radiation_monochromator graphite
_diffrn_radiation_source 'fine-focus sealed tube'
_diffrn_radiation_type MoK\a
_diffrn_radiation_wavelength 0.71073
_diffrn_reflns_av_R_equivalents 0.1733
_diffrn_reflns_av_sigmaI/netI 0.2087
_diffrn_reflns_limit_h_max 14
_diffrn_reflns_limit_h_min -14
_diffrn_reflns_limit_k_max 18
_diffrn_reflns_limit_k_min -17
_diffrn_reflns_limit_l_max 26
_diffrn_reflns_limit_l_min -26
_diffrn_reflns_number 28294
_diffrn_reflns_theta_full 25.22
_diffrn_reflns_theta_max 25.22
_diffrn_reflns_theta_min 1.63
_exptl_absorpt_coefficient_mu 0.272
_exptl_absorpt_correction_T_max 0.9707
_exptl_absorpt_correction_T_min 0.9476
_exptl_absorpt_correction_type multi-scan
_exptl_absorpt_process_details 'SADABS, R. Blessing; 1995'
_exptl_crystal_colour yellow
_exptl_crystal_density_diffrn 1.107
_exptl_crystal_description block
_exptl_crystal_F_000 1508
_exptl_crystal_size_max 0.20
_exptl_crystal_size_mid 0.12
_exptl_crystal_size_min 0.11
_refine_diff_density_max 0.293
_refine_diff_density_min -0.293
_refine_diff_density_rms 0.061
_refine_ls_extinction_method none
_refine_ls_goodness_of_fit_ref 0.950
_refine_ls_hydrogen_treatment constr
_refine_ls_matrix_type full
_refine_ls_number_parameters 476
_refine_ls_number_reflns 7401
_refine_ls_number_restraints 35
_refine_ls_restrained_S_all 0.949
_refine_ls_R_factor_all 0.2091
_refine_ls_R_factor_gt 0.0687
_refine_ls_shift/su_max 0.000
_refine_ls_shift/su_mean 0.000
_refine_ls_structure_factor_coef Fsqd
_refine_ls_weighting_details 'calc w=1/[\s^2^(Fo^2^)+(0.0464P)^2^+0.0000P] where P=(Fo^2^+2Fc^2^)/3'
_refine_ls_weighting_scheme calc
_refine_ls_wR_factor_gt 0.1111
_refine_ls_wR_factor_ref 0.1497
_reflns_number_gt 3036
_reflns_number_total 7401
_reflns_threshold_expression >2sigma(I)
_cod_data_source_file ja303360v_si_001.cif
_cod_data_source_block 10057
_cod_original_formula_sum 'C43 H63 N3 O1.50 V'
_cod_database_code 4118455

loop_
_symmetry_equiv_pos_as_xyz
'x, y, z'
'-x, y+1/2, -z+1/2'
'-x, -y, -z'
'x, -y-1/2, z-1/2'

loop_
_atom_site_label
_atom_site_type_symbol
_atom_site_fract_x
_atom_site_fract_y
_atom_site_fract_z
_atom_site_U_iso_or_equiv
_atom_site_adp_type
_atom_site_occupancy
_atom_site_symmetry_multiplicity
_atom_site_calc_flag
_atom_site_refinement_flags
_atom_site_disorder_assembly
_atom_site_disorder_group
V1 V 0.59759(6) 0.90895(6) 0.76523(3) 0.0310(2) Uani 1 1 d . . .
O1 O 0.7427(2) 0.9244(2) 0.79430(12) 0.0348(8) Uani 1 1 d . . .
N1 N 0.5032(3) 0.9577(2) 0.81550(15) 0.0277(10) Uani 1 1 d . . .
N2 N 0.5500(3) 0.9850(2) 0.69467(14) 0.0273(9) Uani 1 1 d . . .
N3 N 0.5621(3) 0.8107(2) 0.75004(16) 0.0422(11) Uani 1 1 d . . .
C1 C 0.5316(4) 1.1430(3) 0.66207(19) 0.0382(13) Uani 1 1 d . . .
H1A H 0.5124 1.1176 0.6214 0.057 Uiso 1 1 calc R . .
H1B H 0.6031 1.1718 0.6677 0.057 Uiso 1 1 calc R . .
H1C H 0.4764 1.1868 0.6672 0.057 Uiso 1 1 calc R . .
C2 C 0.5358(4) 1.0702(3) 0.70820(19) 0.0293(12) Uani 1 1 d . . .
C3 C 0.5186(3) 1.0967(3) 0.76528(18) 0.0308(11) Uani 1 1 d . . .
H3 H 0.5227 1.1589 0.7721 0.037 Uiso 1 1 calc R . .
C4 C 0.4967(4) 1.0471(3) 0.8132(2) 0.0329(12) Uani 1 1 d . . .
C5 C 0.4601(4) 1.0962(3) 0.86377(19) 0.0471(14) Uani 1 1 d . . .
H5A H 0.3877 1.0751 0.8673 0.071 Uiso 1 1 calc R . .
H5B H 0.4567 1.1599 0.8550 0.071 Uiso 1 1 calc R . .
H5C H 0.5123 1.0855 0.9018 0.071 Uiso 1 1 calc R . .
C6 C 0.4525(4) 0.9099(3) 0.85821(19) 0.0326(12) Uani 1 1 d . . .
C7 C 0.5172(4) 0.8827(3) 0.9137(2) 0.0345(13) Uani 1 1 d . . .
C8 C 0.4655(4) 0.8366(3) 0.9532(2) 0.0402(14) Uani 1 1 d . . .
H8 H 0.5071 0.8177 0.9911 0.048 Uiso 1 1 calc R . .
C9 C 0.3560(4) 0.8177(3) 0.9385(2) 0.0420(14) Uani 1 1 d . . .
H9 H 0.3227 0.7862 0.9663 0.050 Uiso 1 1 calc R . .
C10 C 0.2940(4) 0.8443(3) 0.8837(2) 0.0425(13) Uani 1 1 d . . .
H10 H 0.2182 0.8309 0.8740 0.051 Uiso 1 1 calc R . .
C11 C 0.3413(4) 0.8905(3) 0.8425(2) 0.0329(12) Uani 1 1 d . . .
C12 C 0.6381(4) 0.8991(3) 0.93241(19) 0.0392(13) Uani 1 1 d . . .
H12 H 0.6594 0.9387 0.9014 0.047 Uiso 1 1 calc R . .
C13 C 0.7021(4) 0.8135(4) 0.9333(2) 0.0654(17) Uani 1 1 d . . .
H13A H 0.6833 0.7852 0.8935 0.098 Uiso 1 1 calc R . .
H13B H 0.6838 0.7734 0.9638 0.098 Uiso 1 1 calc R . .
H13C H 0.7805 0.8265 0.9431 0.098 Uiso 1 1 calc R . .
C14 C 0.6702(4) 0.9462(4) 0.9936(2) 0.0677(19) Uani 1 1 d . . .
H14A H 0.6337 1.0039 0.9914 0.102 Uiso 1 1 calc R . .
H14B H 0.7495 0.9548 1.0036 0.102 Uiso 1 1 calc R . .
H14C H 0.6480 0.9099 1.0248 0.102 Uiso 1 1 calc R . .
C15 C 0.2699(4) 0.9159(4) 0.7819(2) 0.0462(14) Uani 1 1 d . . .
H15 H 0.3138 0.9542 0.7599 0.055 Uiso 1 1 calc R . .
C16 C 0.2373(4) 0.8328(4) 0.7447(2) 0.0656(18) Uani 1 1 d . . .
H16A H 0.3026 0.8048 0.7356 0.098 Uiso 1 1 calc R . .
H16B H 0.1870 0.8486 0.7070 0.098 Uiso 1 1 calc R . .
H16C H 0.2012 0.7914 0.7676 0.098 Uiso 1 1 calc R . .
C17 C 0.1682(4) 0.9684(4) 0.7897(2) 0.0674(18) Uani 1 1 d . . .
H17A H 0.1310 0.9921 0.7505 0.101 Uiso 1 1 calc R . .
H17B H 0.1905 1.0174 0.8180 0.101 Uiso 1 1 calc R . .
H17C H 0.1185 0.9290 0.8055 0.101 Uiso 1 1 calc R . .
C18 C 0.5609(4) 0.9588(3) 0.63469(19) 0.0300(12) Uani 1 1 d . . .
C19 C 0.6606(4) 0.9726(3) 0.61659(19) 0.0330(12) Uani 1 1 d . . .
C20 C 0.6689(4) 0.9417(3) 0.5597(2) 0.0411(14) Uani 1 1 d . . .
H20 H 0.7350 0.9505 0.5461 0.049 Uiso 1 1 calc R . .
C21 C 0.5832(5) 0.8987(3) 0.5227(2) 0.0451(14) Uani 1 1 d . . .
H21 H 0.5903 0.8783 0.4840 0.054 Uiso 1 1 calc R . .
C22 C 0.4871(4) 0.8854(3) 0.5421(2) 0.0415(14) Uani 1 1 d . . .
H22 H 0.4287 0.8554 0.5164 0.050 Uiso 1 1 calc R . .
C23 C 0.4736(4) 0.9146(3) 0.59785(19) 0.0343(12) Uani 1 1 d . . .
C24 C 0.7580(4) 1.0174(3) 0.6556(2) 0.0405(13) Uani 1 1 d . . .
H24 H 0.7362 1.0377 0.6935 0.049 Uiso 1 1 calc R . .
C25 C 0.8531(4) 0.9535(4) 0.6732(2) 0.0571(17) Uani 1 1 d . . .
H25A H 0.8292 0.9011 0.6926 0.086 Uiso 1 1 calc R . .
H25B H 0.9127 0.9828 0.7014 0.086 Uiso 1 1 calc R . .
H25C H 0.8787 0.9353 0.6370 0.086 Uiso 1 1 calc R . .
C26 C 0.7946(4) 1.0999(4) 0.6243(2) 0.0587(16) Uani 1 1 d . . .
H26A H 0.7323 1.1399 0.6117 0.088 Uiso 1 1 calc R . .
H26B H 0.8222 1.0813 0.5888 0.088 Uiso 1 1 calc R . .
H26C H 0.8525 1.1309 0.6526 0.088 Uiso 1 1 calc R . .
C27 C 0.3667(4) 0.8997(3) 0.6185(2) 0.0398(13) Uani 1 1 d . . .
H27 H 0.3855 0.8912 0.6633 0.048 Uiso 1 1 calc R . .
C28 C 0.3058(5) 0.8173(4) 0.5916(3) 0.076(2) Uani 1 1 d . . .
H28A H 0.3551 0.7662 0.5985 0.114 Uiso 1 1 calc R . .
H28B H 0.2792 0.8258 0.5481 0.114 Uiso 1 1 calc R . .
H28C H 0.2438 0.8068 0.6109 0.114 Uiso 1 1 calc R . .
C29 C 0.2933(4) 0.9810(4) 0.6062(2) 0.0694(18) Uani 1 1 d . . .
H29A H 0.3338 1.0335 0.6239 0.104 Uiso 1 1 calc R . .
H29B H 0.2293 0.9725 0.6242 0.104 Uiso 1 1 calc R . .
H29C H 0.2694 0.9894 0.5625 0.104 Uiso 1 1 calc R . .
C30 C 0.8375(4) 0.8992(4) 0.83140(19) 0.0328(12) Uani 1 1 d . . .
C31 C 0.8897(4) 0.9611(3) 0.8738(2) 0.0352(13) Uani 1 1 d . . .
C32 C 0.9810(4) 0.9349(3) 0.9147(2) 0.0442(14) Uani 1 1 d . . .
H32 H 1.0170 0.9759 0.9441 0.053 Uiso 1 1 calc R . .
C33 C 1.0213(4) 0.8496(4) 0.9138(2) 0.0442(14) Uani 1 1 d . . .
H33A H 1.0829 0.8315 0.9434 0.053 Uiso 1 1 calc R . .
C34 C 0.9723(4) 0.7917(4) 0.8703(2) 0.0437(14) Uani 1 1 d . . .
H34 H 1.0022 0.7340 0.8691 0.052 Uiso 1 1 calc R . .
C35 C 0.8801(4) 0.8147(3) 0.8279(2) 0.0348(13) Uani 1 1 d . . .
C36 C 0.8421(4) 1.0559(3) 0.8722(2) 0.0445(14) Uani 1 1 d . . .
H36 H 0.7608 1.0518 0.8598 0.053 Uiso 1 1 calc R . .
C37 C 0.8836(5) 1.1084(4) 0.8249(2) 0.0681(18) Uani 1 1 d . . .
H37A H 0.8452 1.1653 0.8184 0.102 Uiso 1 1 calc R . .
H37B H 0.8706 1.0750 0.7869 0.102 Uiso 1 1 calc R . .
H37C H 0.9621 1.1190 0.8385 0.102 Uiso 1 1 calc R . .
C38 C 0.8704(5) 1.1035(3) 0.9327(2) 0.0597(16) Uani 1 1 d . . .
H38A H 0.8360 1.1621 0.9290 0.089 Uiso 1 1 calc R . .
H38B H 0.9498 1.1102 0.9448 0.089 Uiso 1 1 calc R . .
H38C H 0.8437 1.0688 0.9632 0.089 Uiso 1 1 calc R . .
C39 C 0.8305(4) 0.7488(3) 0.7785(2) 0.0495(15) Uani 1 1 d . . .
H39 H 0.7684 0.7790 0.7509 0.059 Uiso 1 1 calc R . .
C40 C 0.9146(4) 0.7216(4) 0.7405(2) 0.0620(17) Uani 1 1 d . . .
H40A H 0.8779 0.6872 0.7054 0.093 Uiso 1 1 calc R . .
H40B H 0.9720 0.6853 0.7653 0.093 Uiso 1 1 calc R . .
H40C H 0.9472 0.7749 0.7269 0.093 Uiso 1 1 calc R . .
C41 C 0.7845(4) 0.6683(4) 0.8057(2) 0.0652(18) Uani 1 1 d . . .
H41A H 0.7298 0.6878 0.8282 0.098 Uiso 1 1 calc R . .
H41B H 0.8438 0.6375 0.8332 0.098 Uiso 1 1 calc R . .
H41C H 0.7505 0.6279 0.7733 0.098 Uiso 1 1 calc R . .
C1S C 0.9232(16) 0.7996(11) 0.5500(8) 0.150(8) Uani 0.50 1 d PDU A -1
H1S1 H 0.9778 0.8032 0.5878 0.224 Uiso 0.50 1 calc PR A -1
H1S2 H 0.9151 0.7377 0.5365 0.224 Uiso 0.50 1 calc PR A -1
H1S3 H 0.8530 0.8216 0.5566 0.224 Uiso 0.50 1 calc PR A -1
C2S C 0.9567(17) 0.8508(15) 0.5062(9) 0.143(9) Uani 0.50 1 d PDU A -1
H2S1 H 0.9049 0.8431 0.4671 0.171 Uiso 0.50 1 calc PR A -1
H2S2 H 1.0297 0.8309 0.5013 0.171 Uiso 0.50 1 calc PR A -1
O3S O 0.9614(15) 0.9446(8) 0.5236(8) 0.123(5) Uani 0.50 1 d PDU A -1
C4S C 1.004(4) 1.009(2) 0.4857(17) 0.157(10) Uani 0.50 1 d PDU A -1
H4S1 H 1.0789 0.9917 0.4822 0.189 Uiso 0.50 1 calc PR A -1
H4S2 H 0.9575 1.0096 0.4446 0.189 Uiso 0.50 1 calc PR A -1
C5S C 1.006(2) 1.0937(14) 0.5112(11) 0.153(10) Uani 0.50 1 d PDU A -1
H5S1 H 0.9334 1.1087 0.5176 0.230 Uiso 0.50 1 calc PR A -1
H5S2 H 1.0286 1.1372 0.4839 0.230 Uiso 0.50 1 calc PR A -1
H5S3 H 1.0585 1.0945 0.5501 0.230 Uiso 0.50 1 calc PR A -1

loop_
_atom_site_aniso_label
_atom_site_aniso_U_11
_atom_site_aniso_U_22
_atom_site_aniso_U_33
_atom_site_aniso_U_23
_atom_site_aniso_U_13
_atom_site_aniso_U_12
V1 0.0344(5) 0.0305(5) 0.0304(4) 0.0019(5) 0.0119(4) -0.0007(5)
O1 0.035(2) 0.036(2) 0.0324(17) 0.0013(16) 0.0060(15) 0.0024(17)
N1 0.038(2) 0.019(2) 0.029(2) 0.0021(19) 0.0138(19) 0.003(2)
N2 0.034(2) 0.026(2) 0.023(2) -0.0023(19) 0.0076(18) -0.004(2)
N3 0.051(3) 0.027(2) 0.052(3) 0.002(2) 0.016(2) -0.002(2)
C1 0.059(4) 0.029(3) 0.032(3) 0.006(2) 0.022(3) 0.000(3)
C2 0.029(3) 0.033(3) 0.027(3) 0.000(2) 0.009(2) -0.005(3)
C3 0.048(3) 0.016(3) 0.032(3) 0.001(2) 0.014(2) -0.004(3)
C4 0.031(3) 0.036(3) 0.033(3) -0.001(3) 0.012(2) 0.002(3)
C5 0.075(4) 0.034(3) 0.042(3) -0.003(3) 0.033(3) 0.003(3)
C6 0.044(3) 0.026(3) 0.033(3) 0.004(3) 0.019(2) 0.002(3)
C7 0.039(3) 0.033(3) 0.036(3) 0.001(2) 0.019(2) -0.003(3)
C8 0.054(4) 0.038(3) 0.033(3) 0.002(3) 0.020(3) -0.001(3)
C9 0.054(4) 0.036(3) 0.043(3) 0.012(3) 0.026(3) -0.003(3)
C10 0.040(3) 0.036(3) 0.057(4) 0.008(3) 0.023(3) 0.001(3)
C11 0.030(3) 0.028(3) 0.044(3) 0.003(3) 0.015(2) -0.001(3)
C12 0.052(4) 0.035(3) 0.034(3) 0.001(3) 0.016(2) -0.002(3)
C13 0.054(4) 0.064(4) 0.086(4) 0.010(4) 0.035(3) 0.006(4)
C14 0.064(4) 0.085(5) 0.055(4) -0.017(3) 0.012(3) -0.013(4)
C15 0.034(3) 0.047(4) 0.057(3) 0.014(3) 0.010(3) -0.014(3)
C16 0.067(4) 0.077(5) 0.051(4) 0.008(4) 0.008(3) -0.023(4)
C17 0.049(4) 0.071(4) 0.083(4) 0.034(4) 0.016(3) 0.010(4)
C18 0.037(3) 0.025(3) 0.029(3) 0.001(2) 0.010(2) 0.005(3)
C19 0.040(3) 0.035(3) 0.026(3) 0.003(2) 0.010(2) 0.004(3)
C20 0.045(4) 0.041(3) 0.040(3) 0.002(3) 0.015(3) 0.004(3)
C21 0.062(4) 0.045(4) 0.030(3) -0.001(3) 0.014(3) 0.012(3)
C22 0.049(4) 0.037(4) 0.037(3) -0.007(3) 0.008(3) -0.001(3)
C23 0.048(3) 0.027(3) 0.029(3) -0.001(3) 0.012(2) -0.003(3)
C24 0.041(3) 0.049(4) 0.035(3) -0.002(3) 0.018(3) -0.003(3)
C25 0.040(4) 0.084(5) 0.049(3) 0.001(3) 0.014(3) 0.004(3)
C26 0.061(4) 0.061(4) 0.061(4) -0.005(3) 0.029(3) -0.015(4)
C27 0.039(3) 0.045(3) 0.035(3) -0.005(3) 0.008(2) -0.001(3)
C28 0.072(5) 0.073(5) 0.086(5) -0.035(4) 0.025(4) -0.032(4)
C29 0.051(4) 0.073(5) 0.092(5) 0.014(4) 0.035(3) 0.019(4)
C30 0.032(3) 0.039(3) 0.030(3) 0.001(3) 0.013(2) 0.006(3)
C31 0.033(3) 0.037(3) 0.034(3) 0.001(3) 0.003(2) -0.002(3)
C32 0.044(4) 0.043(4) 0.044(3) -0.003(3) 0.006(3) -0.005(3)
C33 0.034(3) 0.059(4) 0.038(3) 0.001(3) 0.006(3) 0.017(3)
C34 0.040(4) 0.047(4) 0.049(3) -0.001(3) 0.019(3) 0.009(3)
C35 0.036(3) 0.034(3) 0.037(3) -0.005(3) 0.014(3) 0.000(3)
C36 0.052(4) 0.039(3) 0.039(3) 0.006(3) 0.003(3) -0.007(3)
C37 0.101(5) 0.054(4) 0.054(4) -0.002(3) 0.026(3) -0.011(4)
C38 0.086(4) 0.034(3) 0.059(4) -0.005(3) 0.016(3) 0.011(3)
C39 0.049(4) 0.041(4) 0.062(4) -0.001(3) 0.019(3) 0.010(3)
C40 0.071(4) 0.054(4) 0.070(4) -0.009(3) 0.035(3) 0.003(4)
C41 0.062(4) 0.057(4) 0.085(4) -0.019(4) 0.036(4) -0.011(3)
C1S 0.141(18) 0.140(13) 0.140(17) -0.079(12) -0.036(13) 0.082(13)
C2S 0.089(16) 0.238(19) 0.095(15) -0.122(14) 0.004(12) 0.064(17)
O3S 0.071(12) 0.213(15) 0.083(9) -0.066(10) 0.009(7) 0.019(10)
C4S 0.057(18) 0.31(3) 0.11(2) -0.02(2) 0.03(2) 0.03(2)
C5S 0.107(18) 0.27(2) 0.107(16) 0.03(2) 0.075(13) -0.01(2)

loop_
_atom_type_symbol
_atom_type_description
_atom_type_scat_dispersion_real
_atom_type_scat_dispersion_imag
_atom_type_scat_source
C C 0.0033 0.0016 'International Tables Vol C Tables 4.2.6.8 and 6.1.1.4'
H H 0.0000 0.0000 'International Tables Vol C Tables 4.2.6.8 and 6.1.1.4'
N N 0.0061 0.0033 'International Tables Vol C Tables 4.2.6.8 and 6.1.1.4'
O O 0.0106 0.0060 'International Tables Vol C Tables 4.2.6.8 and 6.1.1.4'
V V 0.3005 0.5294 'International Tables Vol C Tables 4.2.6.8 and 6.1.1.4'

loop_
_geom_angle_atom_site_label_1
_geom_angle_atom_site_label_2
_geom_angle_atom_site_label_3
_geom_angle
N3 V1 O1 114.76(18)
N3 V1 N1 107.87(18)
O1 V1 N1 115.03(14)
N3 V1 N2 110.58(17)
O1 V1 N2 109.46(14)
N1 V1 N2 97.85(15)
C30 O1 V1 150.4(3)
C4 N1 C6 119.3(4)
C4 N1 V1 113.2(3)
C6 N1 V1 127.1(3)
C2 N2 C18 121.3(4)
C2 N2 V1 114.1(3)
C18 N2 V1 122.2(3)
C2 C1 H1A 109.5
C2 C1 H1B 109.5
H1A C1 H1B 109.5
C2 C1 H1C 109.5
H1A C1 H1C 109.5
H1B C1 H1C 109.5
N2 C2 C3 122.2(4)
N2 C2 C1 121.8(4)
C3 C2 C1 116.0(4)
C4 C3 C2 130.9(4)
C4 C3 H3 114.6
C2 C3 H3 114.6
N1 C4 C3 123.1(4)
N1 C4 C5 119.0(4)
C3 C4 C5 117.8(4)
C4 C5 H5A 109.5
C4 C5 H5B 109.5
H5A C5 H5B 109.5
C4 C5 H5C 109.5
H5A C5 H5C 109.5
H5B C5 H5C 109.5
C11 C6 C7 121.7(4)
C11 C6 N1 119.0(4)
C7 C6 N1 119.2(4)
C8 C7 C6 117.4(5)
C8 C7 C12 118.4(4)
C6 C7 C12 124.2(4)
C9 C8 C7 121.5(5)
C9 C8 H8 119.2
C7 C8 H8 119.2
C8 C9 C10 120.3(5)
C8 C9 H9 119.9
C10 C9 H9 119.9
C9 C10 C11 120.7(5)
C9 C10 H10 119.7
C11 C10 H10 119.7
C10 C11 C6 118.4(4)
C10 C11 C15 118.5(4)
C6 C11 C15 123.1(4)
C7 C12 C13 111.1(4)
C7 C12 C14 113.0(4)
C13 C12 C14 110.1(4)
C7 C12 H12 107.5
C13 C12 H12 107.5
C14 C12 H12 107.5
C12 C13 H13A 109.5
C12 C13 H13B 109.5
H13A C13 H13B 109.5
C12 C13 H13C 109.5
H13A C13 H13C 109.5
H13B C13 H13C 109.5
C12 C14 H14A 109.5
C12 C14 H14B 109.5
H14A C14 H14B 109.5
C12 C14 H14C 109.5
H14A C14 H14C 109.5
H14B C14 H14C 109.5
C16 C15 C11 109.4(4)
C16 C15 C17 110.8(4)
C11 C15 C17 111.8(4)
C16 C15 H15 108.2
C11 C15 H15 108.2
C17 C15 H15 108.2
C15 C16 H16A 109.5
C15 C16 H16B 109.5
H16A C16 H16B 109.5
C15 C16 H16C 109.5
H16A C16 H16C 109.5
H16B C16 H16C 109.5
C15 C17 H17A 109.5
C15 C17 H17B 109.5
H17A C17 H17B 109.5
C15 C17 H17C 109.5
H17A C17 H17C 109.5
H17B C17 H17C 109.5
C23 C18 C19 121.8(4)
C23 C18 N2 118.4(4)
C19 C18 N2 119.6(4)
C20 C19 C18 117.4(4)
C20 C19 C24 119.0(4)
C18 C19 C24 123.6(4)
C21 C20 C19 121.4(5)
C21 C20 H20 119.3
C19 C20 H20 119.3
C22 C21 C20 119.7(5)
C22 C21 H21 120.1
C20 C21 H21 120.1
C21 C22 C23 121.7(5)
C21 C22 H22 119.1
C23 C22 H22 119.1
C22 C23 C18 117.9(4)
C22 C23 C27 121.1(4)
C18 C23 C27 121.0(4)
C19 C24 C25 111.3(4)
C19 C24 C26 111.9(4)
C25 C24 C26 109.9(4)
C19 C24 H24 107.9
C25 C24 H24 107.9
C26 C24 H24 107.9
C24 C25 H25A 109.5
C24 C25 H25B 109.5
H25A C25 H25B 109.5
C24 C25 H25C 109.5
H25A C25 H25C 109.5
H25B C25 H25C 109.5
C24 C26 H26A 109.5
C24 C26 H26B 109.5
H26A C26 H26B 109.5
C24 C26 H26C 109.5
H26A C26 H26C 109.5
H26B C26 H26C 109.5
C28 C27 C23 113.5(4)
C28 C27 C29 110.6(4)
C23 C27 C29 111.2(4)
C28 C27 H27 107.1
C23 C27 H27 107.1
C29 C27 H27 107.1
C27 C28 H28A 109.5
C27 C28 H28B 109.5
H28A C28 H28B 109.5
C27 C28 H28C 109.5
H28A C28 H28C 109.5
H28B C28 H28C 109.5
C27 C29 H29A 109.5
C27 C29 H29B 109.5
H29A C29 H29B 109.5
C27 C29 H29C 109.5
H29A C29 H29C 109.5
H29B C29 H29C 109.5
O1 C30 C35 121.2(4)
O1 C30 C31 117.4(4)
C35 C30 C31 121.4(4)
C32 C31 C30 118.4(5)
C32 C31 C36 123.0(5)
C30 C31 C36 118.5(4)
C31 C32 C33 120.9(5)
C31 C32 H32 119.5
C33 C32 H32 119.5
C34 C33 C32 119.6(5)
C34 C33 H33A 120.2
C32 C33 H33A 120.2
C33 C34 C35 121.8(5)
C33 C34 H34 119.1
C35 C34 H34 119.1
C34 C35 C30 117.7(5)
C34 C35 C39 119.9(5)
C30 C35 C39 122.4(4)
C37 C36 C38 110.0(4)
C37 C36 C31 108.3(4)
C38 C36 C31 113.5(4)
C37 C36 H36 108.3
C38 C36 H36 108.3
C31 C36 H36 108.3
C36 C37 H37A 109.5
C36 C37 H37B 109.5
H37A C37 H37B 109.5
C36 C37 H37C 109.5
H37A C37 H37C 109.5
H37B C37 H37C 109.5
C36 C38 H38A 109.5
C36 C38 H38B 109.5
H38A C38 H38B 109.5
C36 C38 H38C 109.5
H38A C38 H38C 109.5
H38B C38 H38C 109.5
C41 C39 C35 110.6(4)
C41 C39 C40 111.7(4)
C35 C39 C40 111.0(4)
C41 C39 H39 107.8
C35 C39 H39 107.8
C40 C39 H39 107.8
C39 C40 H40A 109.5
C39 C40 H40B 109.5
H40A C40 H40B 109.5
C39 C40 H40C 109.5
H40A C40 H40C 109.5
H40B C40 H40C 109.5
C39 C41 H41A 109.5
C39 C41 H41B 109.5
H41A C41 H41B 109.5
C39 C41 H41C 109.5
H41A C41 H41C 109.5
H41B C41 H41C 109.5
C1S C2S O3S 110.3(13)
C1S C2S H2S1 109.6
O3S C2S H2S1 109.6
C1S C2S H2S2 109.6
O3S C2S H2S2 109.6
H2S1 C2S H2S2 108.1
C2S O3S C4S 119(2)
C5S C4S O3S 109.8(15)
C5S C4S H4S1 109.7
O3S C4S H4S1 109.7
C5S C4S H4S2 109.7
O3S C4S H4S2 109.7
H4S1 C4S H4S2 108.2

loop_
_geom_bond_atom_site_label_1
_geom_bond_atom_site_label_2
_geom_bond_distance
V1 N3 1.565(4)
V1 O1 1.814(3)
V1 N1 1.947(4)
V1 N2 1.956(3)
O1 C30 1.358(5)
N1 C4 1.350(5)
N1 C6 1.454(5)
N2 C2 1.341(5)
N2 C18 1.448(5)
C1 C2 1.508(6)
C1 H1A 0.9800
C1 H1B 0.9800
C1 H1C 0.9800
C2 C3 1.411(6)
C3 C4 1.391(6)
C3 H3 0.9500
C4 C5 1.512(6)
C5 H5A 0.9800
C5 H5B 0.9800
C5 H5C 0.9800
C6 C11 1.394(6)
C6 C7 1.407(6)
C7 C8 1.394(6)
C7 C12 1.505(6)
C8 C9 1.372(6)
C8 H8 0.9500
C9 C10 1.379(6)
C9 H9 0.9500
C10 C11 1.393(6)
C10 H10 0.9500
C11 C15 1.521(6)
C12 C13 1.518(6)
C12 C14 1.532(6)
C12 H12 1.0000
C13 H13A 0.9800
C13 H13B 0.9800
C13 H13C 0.9800
C14 H14A 0.9800
C14 H14B 0.9800
C14 H14C 0.9800
C15 C16 1.517(7)
C15 C17 1.539(7)
C15 H15 1.0000
C16 H16A 0.9800
C16 H16B 0.9800
C16 H16C 0.9800
C17 H17A 0.9800
C17 H17B 0.9800
C17 H17C 0.9800
C18 C23 1.397(6)
C18 C19 1.408(6)
C19 C20 1.393(6)
C19 C24 1.509(6)
C20 C21 1.378(6)
C20 H20 0.9500
C21 C22 1.378(6)
C21 H21 0.9500
C22 C23 1.380(6)
C22 H22 0.9500
C23 C27 1.523(6)
C24 C25 1.520(6)
C24 C26 1.548(6)
C24 H24 1.0000
C25 H25A 0.9800
C25 H25B 0.9800
C25 H25C 0.9800
C26 H26A 0.9800
C26 H26B 0.9800
C26 H26C 0.9800
C27 C28 1.517(6)
C27 C29 1.523(7)
C27 H27 1.0000
C28 H28A 0.9800
C28 H28B 0.9800
C28 H28C 0.9800
C29 H29A 0.9800
C29 H29B 0.9800
C29 H29C 0.9800
C30 C35 1.390(6)
C30 C31 1.400(6)
C31 C32 1.370(6)
C31 C36 1.546(6)
C32 C33 1.384(6)
C32 H32 0.9500
C33 C34 1.363(6)
C33 H33A 0.9500
C34 C35 1.383(6)
C34 H34 0.9500
C35 C39 1.528(6)
C36 C37 1.509(6)
C36 C38 1.520(6)
C36 H36 1.0000
C37 H37A 0.9800
C37 H37B 0.9800
C37 H37C 0.9800
C38 H38A 0.9800
C38 H38B 0.9800
C38 H38C 0.9800
C39 C41 1.527(7)
C39 C40 1.547(7)
C39 H39 1.0000
C40 H40A 0.9800
C40 H40B 0.9800
C40 H40C 0.9800
C41 H41A 0.9800
C41 H41B 0.9800
C41 H41C 0.9800
C1S C2S 1.39(2)
C1S H1S1 0.9800
C1S H1S2 0.9800
C1S H1S3 0.9800
C2S O3S 1.467(19)
C2S H2S1 0.9900
C2S H2S2 0.9900
O3S C4S 1.47(2)
C4S C5S 1.40(3)
C4S H4S1 0.9900
C4S H4S2 0.9900
C5S H5S1 0.9800
C5S H5S2 0.9800
C5S H5S3 0.9800

loop_
_geom_torsion_atom_site_label_1
_geom_torsion_atom_site_label_2
_geom_torsion_atom_site_label_3
_geom_torsion_atom_site_label_4
_geom_torsion
N3 V1 O1 C30 -44.3(6)
N1 V1 O1 C30 81.7(6)
N2 V1 O1 C30 -169.3(6)
N3 V1 N1 C4 -156.7(3)
O1 V1 N1 C4 73.8(3)
N2 V1 N1 C4 -42.0(3)
N3 V1 N1 C6 30.7(4)
O1 V1 N1 C6 -98.8(4)
N2 V1 N1 C6 145.4(4)
N3 V1 N2 C2 154.1(3)
O1 V1 N2 C2 -78.5(3)
N1 V1 N2 C2 41.6(3)
N3 V1 N2 C18 -43.5(4)
O1 V1 N2 C18 83.9(3)
N1 V1 N2 C18 -156.0(3)
C18 N2 C2 C3 176.2(4)
V1 N2 C2 C3 -21.2(5)
C18 N2 C2 C1 -0.6(6)
V1 N2 C2 C1 162.0(3)
N2 C2 C3 C4 -10.7(8)
C1 C2 C3 C4 166.2(5)
C6 N1 C4 C3 -164.0(4)
V1 N1 C4 C3 22.8(5)
C6 N1 C4 C5 13.8(6)
V1 N1 C4 C5 -159.4(3)
C2 C3 C4 N1 9.8(8)
C2 C3 C4 C5 -168.0(5)
C4 N1 C6 C11 83.4(5)
V1 N1 C6 C11 -104.4(5)
C4 N1 C6 C7 -98.0(5)
V1 N1 C6 C7 74.2(5)
C11 C6 C7 C8 -1.1(7)
N1 C6 C7 C8 -179.6(4)
C11 C6 C7 C12 178.1(4)
N1 C6 C7 C12 -0.5(7)
C6 C7 C8 C9 0.5(7)
C12 C7 C8 C9 -178.7(4)
C7 C8 C9 C10 0.0(8)
C8 C9 C10 C11 0.0(8)
C9 C10 C11 C6 -0.5(7)
C9 C10 C11 C15 178.2(5)
C7 C6 C11 C10 1.1(7)
N1 C6 C11 C10 179.6(4)
C7 C6 C11 C15 -177.6(4)
N1 C6 C11 C15 1.0(7)
C8 C7 C12 C13 69.3(5)
C6 C7 C12 C13 -109.8(5)
C8 C7 C12 C14 -55.0(6)
C6 C7 C12 C14 125.8(5)
C10 C11 C15 C16 -68.6(6)
C6 C11 C15 C16 110.1(5)
C10 C11 C15 C17 54.6(6)
C6 C11 C15 C17 -126.8(5)
C2 N2 C18 C23 -107.1(5)
V1 N2 C18 C23 91.7(5)
C2 N2 C18 C19 77.2(6)
V1 N2 C18 C19 -83.9(5)
C23 C18 C19 C20 1.0(7)
N2 C18 C19 C20 176.5(4)
C23 C18 C19 C24 -178.2(4)
N2 C18 C19 C24 -2.6(7)
C18 C19 C20 C21 -0.5(7)
C24 C19 C20 C21 178.7(4)
C19 C20 C21 C22 -0.2(8)
C20 C21 C22 C23 0.4(8)
C21 C22 C23 C18 0.1(7)
C21 C22 C23 C27 179.8(5)
C19 C18 C23 C22 -0.8(7)
N2 C18 C23 C22 -176.4(4)
C19 C18 C23 C27 179.5(4)
N2 C18 C23 C27 3.9(7)
C20 C19 C24 C25 -64.6(6)
C18 C19 C24 C25 114.6(5)
C20 C19 C24 C26 58.7(6)
C18 C19 C24 C26 -122.1(5)
C22 C23 C27 C28 29.1(7)
C18 C23 C27 C28 -151.2(5)
C22 C23 C27 C29 -96.3(6)
C18 C23 C27 C29 83.3(5)
V1 O1 C30 C35 58.5(7)
V1 O1 C30 C31 -120.6(6)
O1 C30 C31 C32 175.1(4)
C35 C30 C31 C32 -3.9(7)
O1 C30 C31 C36 -5.2(6)
C35 C30 C31 C36 175.8(4)
C30 C31 C32 C33 0.6(7)
C36 C31 C32 C33 -179.1(5)
C31 C32 C33 C34 2.6(8)
C32 C33 C34 C35 -2.4(8)
C33 C34 C35 C30 -0.8(7)
C33 C34 C35 C39 177.7(5)
O1 C30 C35 C34 -175.0(4)
C31 C30 C35 C34 4.0(7)
O1 C30 C35 C39 6.5(7)
C31 C30 C35 C39 -174.5(4)
C32 C31 C36 C37 97.0(5)
C30 C31 C36 C37 -82.6(6)
C32 C31 C36 C38 -25.4(7)
C30 C31 C36 C38 155.0(4)
C34 C35 C39 C41 66.4(6)
C30 C35 C39 C41 -115.1(5)
C34 C35 C39 C40 -58.2(6)
C30 C35 C39 C40 120.2(5)
C1S C2S O3S C4S 175(3)
C2S O3S C4S C5S -177(3)
